data_4350333
loop_
_publ_author_name
'de Silva, Namal'
'Dahl, Lawrence F.'

_publ_section_title
;
 Aprotic synthesis and structural determination of the nanosized
 nonprotonated nu3-octahedral [Pt6Ni38(CO)48]6- hexaanion stabilized as a
 cubic solvated [NMe4]+ salt.
;
_journal_issue 22
_journal_name_full 'Inorganic chemistry'
_journal_page_first 8814
_journal_page_last 8816
_journal_paper_doi 10.1021/ic060648y
_journal_volume 45
_journal_year 2006
_chemical_formula_sum 'C82 H90 N8 Ni38 O48 Pt6'
_chemical_formula_weight 5357.14
_space_group_IT_number 205
_space_group_name_Hall '-P 2ac 2ab 3'
_space_group_name_H-M_alt 'P a -3'
_symmetry_cell_setting cubic
_symmetry_space_group_name_H-M 'P a -3'
_atom_sites_solution_hydrogens geom
_atom_sites_solution_primary direct
_atom_sites_solution_secondary difmap
_audit_creation_method SHELXL-97
_cell_angle_alpha 90.00
_cell_angle_beta 90.00
_cell_angle_gamma 90.00
_cell_formula_units_Z 4
_cell_length_a 23.0193(18)
_cell_length_b 23.0193(18)
_cell_length_c 23.0193(18)
_cell_measurement_temperature 100(2)
_cell_volume 12197.7(17)
_computing_structure_refinement 'SHELXL-97 (Sheldrick, 1997)'
_computing_structure_solution 'SHELXS-97 (Sheldrick, 1990)'
_diffrn_ambient_temperature 100(2)
_diffrn_measured_fraction_theta_full 0.994
_diffrn_measured_fraction_theta_max 0.994
_diffrn_radiation_monochromator graphite
_diffrn_radiation_source 'fine-focus sealed tube'
_diffrn_radiation_type MoK\a
_diffrn_radiation_wavelength 0.71073
_diffrn_reflns_av_R_equivalents 0.0602
_diffrn_reflns_av_sigmaI/netI 0.0239
_diffrn_reflns_limit_h_max 25
_diffrn_reflns_limit_h_min -25
_diffrn_reflns_limit_k_max 25
_diffrn_reflns_limit_k_min -25
_diffrn_reflns_limit_l_max 25
_diffrn_reflns_limit_l_min -25
_diffrn_reflns_number 54864
_diffrn_reflns_theta_full 23.25
_diffrn_reflns_theta_max 23.25
_diffrn_reflns_theta_min 1.53
_exptl_absorpt_coefficient_mu 12.631
_exptl_crystal_colour 'Dark red'
_exptl_crystal_density_diffrn 2.917
_exptl_crystal_density_method 'not measured'
_exptl_crystal_description Block
_exptl_crystal_F_000 10216
_exptl_crystal_size_max 0.52
_exptl_crystal_size_mid 0.50
_exptl_crystal_size_min 0.48
_refine_diff_density_max 1.127
_refine_diff_density_min -1.532
_refine_diff_density_rms 0.268
_refine_ls_extinction_method none
_refine_ls_goodness_of_fit_ref 1.107
_refine_ls_hydrogen_treatment mixed
_refine_ls_matrix_type full
_refine_ls_number_parameters 279
_refine_ls_number_reflns 2920
_refine_ls_number_restraints 0
_refine_ls_restrained_S_all 1.107
_refine_ls_R_factor_all 0.0363
_refine_ls_R_factor_gt 0.0301
_refine_ls_shift/su_max 0.047
_refine_ls_shift/su_mean 0.004
_refine_ls_structure_factor_coef Fsqd
_refine_ls_weighting_details 'calc w=1/[\s^2^(Fo^2^)+(0.0314P)^2^+89.8383P] where P=(Fo^2^+2Fc^2^)/3'
_refine_ls_weighting_scheme calc
_refine_ls_wR_factor_gt 0.0730
_refine_ls_wR_factor_ref 0.0756
_reflns_number_gt 2549
_reflns_number_total 2920
_reflns_threshold_expression >2sigma(I)
_cod_data_source_file ic060648ysi20060415_123428.cif
_cod_data_source_block dahl188
_cod_depositor_comments
;
The following automatic conversions were performed:

data item '_symmetry_cell_setting' value 'Cubic' was changed to
'cubic' in accordance with the
/home/saulius/struct/COD-crude-data/automatic-downloads/DataCite-retrospective/ACS/depositions/lib/dictionaries/cif_core.dic
dictionary named 'cif_core.dic' version 2.4.2 last updated on
2011-04-26.

Automatic conversion script
Id: cif_fix_values 6909 2019-04-08 15:41:33Z antanas 
;
_cod_original_sg_symbol_H-M Pa-3
_cod_database_code 4350333

loop_
_symmetry_equiv_pos_as_xyz
'x, y, z'
'-x+1/2, -y, z+1/2'
'-x, y+1/2, -z+1/2'
'x+1/2, -y+1/2, -z'
'z, x, y'
'z+1/2, -x+1/2, -y'
'-z+1/2, -x, y+1/2'
'-z, x+1/2, -y+1/2'
'y, z, x'
'-y, z+1/2, -x+1/2'
'y+1/2, -z+1/2, -x'
'-y+1/2, -z, x+1/2'
'-x, -y, -z'
'x-1/2, y, -z-1/2'
'x, -y-1/2, z-1/2'
'-x-1/2, y-1/2, z'
'-z, -x, -y'
'-z-1/2, x-1/2, y'
'z-1/2, x, -y-1/2'
'z, -x-1/2, y-1/2'
'-y, -z, -x'
'y, -z-1/2, x-1/2'
'-y-1/2, z-1/2, x'
'y-1/2, z, -x-1/2'

loop_
_atom_site_label
_atom_site_type_symbol
_atom_site_fract_x
_atom_site_fract_y
_atom_site_fract_z
_atom_site_U_iso_or_equiv
_atom_site_adp_type
_atom_site_occupancy
_atom_site_symmetry_multiplicity
_atom_site_calc_flag
_atom_site_refinement_flags
Pt1 Pt 0.581834(11) 0.489266(12) 0.009629(12) 0.01898(13) Uani 1 1 d .
Ni1 Ni 0.58533(4) 0.41467(4) -0.08533(4) 0.0165(3) Uani 1 3 d S
Ni3 Ni 0.58197(4) 0.56009(4) 0.09986(4) 0.0149(2) Uani 1 1 d .
Ni4 Ni 0.66568(4) 0.55688(4) 0.03005(4) 0.0176(2) Uani 1 1 d .
Ni5 Ni 0.66576(4) 0.49029(4) -0.06389(4) 0.0182(2) Uani 1 1 d .
Ni6 Ni 0.64727(4) 0.47285(4) 0.09612(4) 0.0174(2) Uani 1 1 d .
Ni7 Ni 0.64522(4) 0.39723(4) 0.00894(4) 0.0178(2) Uani 1 1 d .
Ni8 Ni 0.72792(4) 0.46207(4) 0.01642(4) 0.0207(2) Uani 1 1 d .
O1 O 0.5907(2) 0.6358(2) 0.1993(2) 0.0255(12) Uani 1 1 d .
O2 O 0.6969(2) 0.5746(2) 0.1508(2) 0.0241(11) Uani 1 1 d .
O6 O 0.7884(2) 0.4908(2) -0.0893(2) 0.0355(14) Uani 1 1 d .
O7 O 0.7688(3) 0.6227(3) 0.0001(3) 0.0498(17) Uani 1 1 d .
O5 O 0.7552(2) 0.3397(2) 0.0285(2) 0.0314(13) Uani 1 1 d .
C21 C 0.7285(3) 0.5974(3) 0.0129(3) 0.0275(18) Uani 1 1 d .
O3 O 0.7225(3) 0.4113(3) 0.1764(3) 0.0463(16) Uani 1 1 d .
C22 C 0.5665(3) 0.6121(3) 0.1611(3) 0.0218(16) Uani 1 1 d .
C23 C 0.6334(3) 0.3450(3) -0.0573(3) 0.0209(16) Uani 1 1 d .
C24 C 0.7233(3) 0.3778(3) 0.0211(3) 0.0218(16) Uani 1 1 d .
C25 C 0.6650(3) 0.5545(3) 0.1160(3) 0.0202(16) Uani 1 1 d .
C26 C 0.7468(3) 0.4849(3) -0.0617(3) 0.0243(17) Uani 1 1 d .
O4 O 0.8330(3) 0.4896(3) 0.0813(3) 0.0522(18) Uani 1 1 d .
C27 C 0.6928(3) 0.4354(3) 0.1452(3) 0.0264(18) Uani 1 1 d .
C28 C 0.7926(3) 0.4781(3) 0.0548(3) 0.0294(19) Uani 1 1 d .
O9 O 0.6633(2) 0.3143(2) -0.0843(2) 0.0245(12) Uani 1 1 d .
N1 N 0.6610(3) 0.6549(3) 0.3426(3) 0.0266(15) Uani 1 1 d .
N2 N 0.7794(5) 0.2794(5) 0.2206(5) 0.069(5) Uani 1 3 d S
C29 C 0.8077(5) 0.3077(5) 0.1923(5) 0.049(4) Uani 1 3 d S
C30 C 0.8445(4) 0.3445(4) 0.1555(4) 0.045(4) Uani 1 3 d S
H30A H 0.8308 0.3429 0.1161 0.067 Uiso 0.33 1 calc PR
H30B H 0.8839 0.3308 0.1571 0.067 Uiso 0.33 1 calc PR
H30C H 0.8429 0.3839 0.1692 0.067 Uiso 0.33 1 calc PR
C31 C 0.6971(4) 0.6640(4) 0.3938(4) 0.054(3) Uani 1 1 d .
H31A H 0.7325 0.6829 0.3826 0.081 Uiso 1 1 calc R
H31B H 0.7060 0.6271 0.4112 0.081 Uiso 1 1 calc R
H31C H 0.6766 0.6878 0.4212 0.081 Uiso 1 1 calc R
C32 C 0.6909(5) 0.6224(5) 0.2972(5) 0.078(4) Uani 1 1 d .
H32A H 0.6658 0.6185 0.2641 0.116 Uiso 1 1 calc R
H32B H 0.7009 0.5845 0.3115 0.116 Uiso 1 1 calc R
H32C H 0.7255 0.6427 0.2860 0.116 Uiso 1 1 calc R
C33 C 0.6377(6) 0.7086(5) 0.3191(5) 0.070(3) Uani 1 1 d .
H33A H 0.6202 0.7307 0.3498 0.105 Uiso 1 1 calc R
H33B H 0.6090 0.6998 0.2902 0.105 Uiso 1 1 calc R
H33C H 0.6685 0.7307 0.3019 0.105 Uiso 1 1 calc R
C34 C 0.6104(5) 0.6163(5) 0.3593(5) 0.079(4) Uani 1 1 d .
H34A H 0.5885 0.6345 0.3897 0.118 Uiso 1 1 calc R
H34B H 0.6248 0.5795 0.3726 0.118 Uiso 1 1 calc R
H34C H 0.5858 0.6105 0.3261 0.118 Uiso 1 1 calc R
C35 C 0.5490(7) 0.5086(10) 0.4576(8) 0.124(6) Uani 1 1 d .
H35A H 0.5769 0.5331 0.4775 0.149 Uiso 1 1 calc R
H35B H 0.5644 0.5003 0.4192 0.149 Uiso 1 1 calc R

loop_
_atom_site_aniso_label
_atom_site_aniso_U_11
_atom_site_aniso_U_22
_atom_site_aniso_U_33
_atom_site_aniso_U_23
_atom_site_aniso_U_13
_atom_site_aniso_U_12
Pt1 0.01805(18) 0.01964(18) 0.01925(18) 0.00009(12) -0.00036(12) -0.00011(12)
Ni1 0.0165(3) 0.0165(3) 0.0165(3) -0.0008(4) 0.0008(4) 0.0008(4)
Ni3 0.0144(5) 0.0150(4) 0.0153(5) -0.0002(4) 0.0002(4) -0.0004(4)
Ni4 0.0168(5) 0.0174(5) 0.0184(5) 0.0020(4) -0.0001(4) -0.0010(4)
Ni5 0.0162(5) 0.0199(5) 0.0184(5) 0.0004(4) 0.0006(4) 0.0004(4)
Ni6 0.0161(5) 0.0176(5) 0.0187(5) 0.0022(4) -0.0006(4) -0.0002(4)
Ni7 0.0157(5) 0.0182(5) 0.0194(5) 0.0007(4) -0.0003(4) 0.0009(4)
Ni8 0.0156(5) 0.0228(5) 0.0236(5) 0.0017(4) -0.0006(4) 0.0003(4)
O1 0.027(3) 0.025(3) 0.024(3) -0.004(2) -0.005(2) -0.002(2)
O2 0.022(3) 0.025(3) 0.025(3) -0.001(2) -0.003(2) -0.003(2)
O6 0.021(3) 0.049(4) 0.036(3) 0.005(3) 0.007(3) -0.001(3)
O7 0.033(4) 0.053(4) 0.063(4) 0.002(3) 0.012(3) -0.018(3)
O5 0.024(3) 0.031(3) 0.039(3) 0.003(3) -0.004(3) 0.005(3)
C21 0.026(4) 0.031(4) 0.026(4) -0.001(3) -0.004(4) 0.000(4)
O3 0.039(4) 0.066(4) 0.034(3) 0.018(3) -0.007(3) 0.018(3)
C22 0.021(4) 0.020(4) 0.024(4) 0.006(3) 0.003(3) 0.003(3)
C23 0.024(4) 0.017(4) 0.022(4) 0.001(3) -0.003(3) -0.002(3)
C24 0.014(4) 0.032(4) 0.020(4) 0.000(3) 0.000(3) -0.001(3)
C25 0.020(4) 0.017(4) 0.023(4) 0.005(3) 0.005(3) 0.000(3)
C26 0.021(4) 0.026(4) 0.026(4) 0.000(3) 0.000(4) 0.004(3)
O4 0.038(4) 0.066(5) 0.052(4) 0.009(3) -0.022(3) -0.019(3)
C27 0.028(4) 0.032(4) 0.020(4) 0.001(4) 0.004(4) -0.002(4)
C28 0.027(5) 0.028(4) 0.033(5) 0.004(4) 0.006(4) 0.001(4)
O9 0.025(3) 0.023(3) 0.026(3) -0.005(2) 0.005(2) 0.007(2)
N1 0.022(3) 0.028(4) 0.029(4) -0.001(3) -0.006(3) 0.002(3)
N2 0.069(5) 0.069(5) 0.069(5) -0.001(6) -0.001(6) 0.001(6)
C29 0.049(4) 0.049(4) 0.049(4) -0.015(6) -0.015(6) 0.015(6)
C30 0.045(4) 0.045(4) 0.045(4) -0.012(5) -0.012(5) 0.012(5)
C31 0.055(6) 0.047(6) 0.061(7) -0.023(5) -0.027(5) 0.011(5)
C32 0.080(8) 0.093(9) 0.060(7) -0.037(7) -0.022(6) 0.044(7)
C33 0.103(10) 0.055(7) 0.052(7) -0.007(5) -0.023(6) 0.018(7)
C34 0.065(8) 0.085(9) 0.086(9) 0.001(7) 0.011(7) -0.017(7)
C35 0.099(14) 0.129(15) 0.145(17) -0.007(13) -0.030(11) 0.000(13)

loop_
_atom_type_symbol
_atom_type_description
_atom_type_scat_dispersion_real
_atom_type_scat_dispersion_imag
_atom_type_scat_source
C C 0.0033 0.0016 'International Tables Vol C Tables 4.2.6.8 and 6.1.1.4'
O O 0.0106 0.0060 'International Tables Vol C Tables 4.2.6.8 and 6.1.1.4'
Ni Ni 0.3393 1.1124 'International Tables Vol C Tables 4.2.6.8 and 6.1.1.4'
Pt Pt -1.7033 8.3905 'International Tables Vol C Tables 4.2.6.8 and 6.1.1.4'
N N 0.0061 0.0033 'International Tables Vol C Tables 4.2.6.8 and 6.1.1.4'
H H 0.0000 0.0000 'International Tables Vol C Tables 4.2.6.8 and 6.1.1.4'

loop_
_geom_angle_atom_site_label_1
_geom_angle_atom_site_label_2
_geom_angle_atom_site_label_3
_geom_angle
_geom_angle_site_symmetry_1
_geom_angle_site_symmetry_3
Ni4 Pt1 Ni6 59.28(3) . .
Ni4 Pt1 Ni5 62.73(3) . .
Ni6 Pt1 Ni5 94.14(3) . .
Ni4 Pt1 Ni7 94.31(3) . .
Ni6 Pt1 Ni7 62.82(3) . .
Ni5 Pt1 Ni7 64.97(3) . .
Ni4 Pt1 Ni3 58.11(3) . .
Ni6 Pt1 Ni3 58.09(3) . .
Ni5 Pt1 Ni3 120.78(3) . .
Ni7 Pt1 Ni3 120.84(3) . .
Ni4 Pt1 Ni3 119.83(3) . 22_565
Ni6 Pt1 Ni3 60.56(3) . 22_565
Ni5 Pt1 Ni3 123.71(3) . 22_565
Ni7 Pt1 Ni3 58.74(3) . 22_565
Ni3 Pt1 Ni3 89.092(19) . 22_565
Ni4 Pt1 Ni3 60.41(3) . 19_656
Ni6 Pt1 Ni3 119.67(3) . 19_656
Ni5 Pt1 Ni3 59.06(3) . 19_656
Ni7 Pt1 Ni3 124.03(3) . 19_656
Ni3 Pt1 Ni3 88.820(19) . 19_656
Ni3 Pt1 Ni3 177.18(4) 22_565 19_656
Ni4 Pt1 Pt1 88.99(2) . 19_656
Ni6 Pt1 Pt1 118.52(2) . 19_656
Ni5 Pt1 Pt1 117.49(2) . 19_656
Ni7 Pt1 Pt1 176.60(2) . 19_656
Ni3 Pt1 Pt1 60.43(2) . 19_656
Ni3 Pt1 Pt1 118.76(2) 22_565 19_656
Ni3 Pt1 Pt1 58.493(19) 19_656 19_656
Ni4 Pt1 Pt1 118.86(2) . 22_565
Ni6 Pt1 Pt1 89.24(2) . 22_565
Ni5 Pt1 Pt1 176.57(2) . 22_565
Ni7 Pt1 Pt1 117.31(2) . 22_565
Ni3 Pt1 Pt1 60.75(2) . 22_565
Ni3 Pt1 Pt1 58.645(18) 22_565 22_565
Ni3 Pt1 Pt1 118.61(2) 19_656 22_565
Pt1 Pt1 Pt1 60.122(13) 19_656 22_565
Ni4 Pt1 Pt1 120.03(3) . 10_655
Ni6 Pt1 Pt1 178.45(2) . 10_655
Ni5 Pt1 Pt1 86.60(2) . 10_655
Ni7 Pt1 Pt1 118.73(2) . 10_655
Ni3 Pt1 Pt1 120.36(2) . 10_655
Ni3 Pt1 Pt1 120.07(2) 22_565 10_655
Ni3 Pt1 Pt1 59.62(2) 19_656 10_655
Pt1 Pt1 Pt1 59.938(7) 19_656 10_655
Pt1 Pt1 Pt1 90.0 22_565 10_655
Ni4 Pt1 Pt1 178.73(2) . 7_564
Ni6 Pt1 Pt1 120.65(3) . 7_564
Ni5 Pt1 Pt1 118.45(2) . 7_564
Ni7 Pt1 Pt1 86.69(2) . 7_564
Ni3 Pt1 Pt1 120.68(2) . 7_564
Ni3 Pt1 Pt1 60.09(2) 22_565 7_564
Ni3 Pt1 Pt1 119.60(2) 19_656 7_564
Pt1 Pt1 Pt1 90.0 19_656 7_564
Pt1 Pt1 Pt1 59.937(7) 22_565 7_564
Pt1 Pt1 Pt1 60.0 10_655 7_564
Ni4 Pt1 Ni1 120.34(3) . .
Ni6 Pt1 Ni1 120.67(3) . .
Ni5 Pt1 Ni1 57.72(2) . .
Ni7 Pt1 Ni1 58.01(2) . .
Ni3 Pt1 Ni1 178.27(3) . .
Ni3 Pt1 Ni1 91.207(19) 22_565 .
Ni3 Pt1 Ni1 90.936(19) 19_656 .
Pt1 Pt1 Ni1 120.802(16) 19_656 .
Pt1 Pt1 Ni1 120.802(16) 22_565 .
Pt1 Pt1 Ni1 60.868(14) 10_655 .
Pt1 Pt1 Ni1 60.869(14) 7_564 .
C23 Ni1 C23 89.7(3) 7_564 10_655
C23 Ni1 C23 89.7(3) 7_564 .
C23 Ni1 C23 89.6(3) 10_655 .
C23 Ni1 Ni5 48.1(2) 7_564 10_655
C23 Ni1 Ni5 94.62(19) 10_655 10_655
C23 Ni1 Ni5 137.4(2) . 10_655
C23 Ni1 Ni5 137.4(2) 7_564 .
C23 Ni1 Ni5 48.1(2) 10_655 .
C23 Ni1 Ni5 94.62(19) . .
Ni5 Ni1 Ni5 119.278(11) 10_655 .
C23 Ni1 Ni5 94.62(19) 7_564 7_564
C23 Ni1 Ni5 137.4(2) 10_655 7_564
C23 Ni1 Ni5 48.1(2) . 7_564
Ni5 Ni1 Ni5 119.279(11) 10_655 7_564
Ni5 Ni1 Ni5 119.279(11) . 7_564
C23 Ni1 Ni7 94.8(2) 7_564 10_655
C23 Ni1 Ni7 48.1(2) 10_655 10_655
C23 Ni1 Ni7 137.3(2) . 10_655
Ni5 Ni1 Ni7 64.27(3) 10_655 10_655
Ni5 Ni1 Ni7 55.24(3) . 10_655
Ni5 Ni1 Ni7 169.15(6) 7_564 10_655
C23 Ni1 Ni7 48.1(2) 7_564 7_564
C23 Ni1 Ni7 137.3(2) 10_655 7_564
C23 Ni1 Ni7 94.8(2) . 7_564
Ni5 Ni1 Ni7 55.25(3) 10_655 7_564
Ni5 Ni1 Ni7 169.15(6) . 7_564
Ni5 Ni1 Ni7 64.26(3) 7_564 7_564
Ni7 Ni1 Ni7 119.261(11) 10_655 7_564
C23 Ni1 Ni7 137.3(2) 7_564 .
C23 Ni1 Ni7 94.8(2) 10_655 .
C23 Ni1 Ni7 48.1(2) . .
Ni5 Ni1 Ni7 169.15(6) 10_655 .
Ni5 Ni1 Ni7 64.27(3) . .
Ni5 Ni1 Ni7 55.24(3) 7_564 .
Ni7 Ni1 Ni7 119.259(11) 10_655 .
Ni7 Ni1 Ni7 119.259(11) 7_564 .
C23 Ni1 Pt1 159.7(2) 7_564 .
C23 Ni1 Pt1 104.6(2) 10_655 .
C23 Ni1 Pt1 104.6(2) . .
Ni5 Ni1 Pt1 115.15(5) 10_655 .
Ni5 Ni1 Pt1 57.02(3) . .
Ni5 Ni1 Pt1 84.69(3) 7_564 .
Ni7 Ni1 Pt1 84.60(3) 10_655 .
Ni7 Ni1 Pt1 115.10(5) 7_564 .
Ni7 Ni1 Pt1 56.98(3) . .
C23 Ni1 Pt1 104.6(2) 7_564 10_655
C23 Ni1 Pt1 104.6(2) 10_655 10_655
C23 Ni1 Pt1 159.7(2) . 10_655
Ni5 Ni1 Pt1 57.02(3) 10_655 10_655
Ni5 Ni1 Pt1 84.69(3) . 10_655
Ni5 Ni1 Pt1 115.15(5) 7_564 10_655
Ni7 Ni1 Pt1 56.98(3) 10_655 10_655
Ni7 Ni1 Pt1 84.61(3) 7_564 10_655
Ni7 Ni1 Pt1 115.10(5) . 10_655
Pt1 Ni1 Pt1 58.26(3) . 10_655
C23 Ni1 Pt1 104.6(2) 7_564 7_564
C23 Ni1 Pt1 159.7(2) 10_655 7_564
C23 Ni1 Pt1 104.6(2) . 7_564
Ni5 Ni1 Pt1 84.69(3) 10_655 7_564
Ni5 Ni1 Pt1 115.15(5) . 7_564
Ni5 Ni1 Pt1 57.02(3) 7_564 7_564
Ni7 Ni1 Pt1 115.11(5) 10_655 7_564
Ni7 Ni1 Pt1 56.98(3) 7_564 7_564
Ni7 Ni1 Pt1 84.60(3) . 7_564
Pt1 Ni1 Pt1 58.26(3) . 7_564
Pt1 Ni1 Pt1 58.26(3) 10_655 7_564
C22 Ni3 C25 94.8(3) . .
C22 Ni3 Ni6 130.3(2) . .
C25 Ni3 Ni6 50.8(2) . .
C22 Ni3 Ni4 130.0(2) . .
C25 Ni3 Ni4 50.8(2) . .
Ni6 Ni3 Ni4 59.65(3) . .
C22 Ni3 Ni7 51.4(2) . 19_656
C25 Ni3 Ni7 133.0(2) . 19_656
Ni6 Ni3 Ni7 176.16(5) . 19_656
Ni4 Ni3 Ni7 122.59(4) . 19_656
C22 Ni3 Ni5 52.3(2) . 22_565
C25 Ni3 Ni5 133.4(2) . 22_565
Ni6 Ni3 Ni5 122.20(4) . 22_565
Ni4 Ni3 Ni5 175.88(5) . 22_565
Ni7 Ni3 Ni5 55.33(3) 19_656 22_565
C22 Ni3 Ni6 90.8(2) . 19_656
C25 Ni3 Ni6 92.8(2) . 19_656
Ni6 Ni3 Ni6 120.92(4) . 19_656
Ni4 Ni3 Ni6 61.35(3) . 19_656
Ni7 Ni3 Ni6 61.24(3) 19_656 19_656
Ni5 Ni3 Ni6 116.46(4) 22_565 19_656
C22 Ni3 Ni4 91.7(2) . 22_565
C25 Ni3 Ni4 93.1(2) . 22_565
Ni6 Ni3 Ni4 61.35(3) . 22_565
Ni4 Ni3 Ni4 120.89(4) . 22_565
Ni7 Ni3 Ni4 116.12(4) 19_656 22_565
Ni5 Ni3 Ni4 60.85(3) 22_565 22_565
Ni6 Ni3 Ni4 173.35(4) 19_656 22_565
C22 Ni3 Pt1 168.8(2) . .
C25 Ni3 Pt1 96.3(2) . .
Ni6 Ni3 Pt1 58.65(3) . .
Ni4 Ni3 Pt1 58.61(3) . .
Ni7 Ni3 Pt1 119.22(4) 19_656 .
Ni5 Ni3 Pt1 118.60(4) 22_565 .
Ni6 Ni3 Pt1 88.32(3) 19_656 .
Ni4 Ni3 Pt1 88.04(3) 22_565 .
C22 Ni3 Pt1 109.6(2) . 19_656
C25 Ni3 Pt1 139.8(2) . 19_656
Ni6 Ni3 Pt1 119.57(4) . 19_656
Ni4 Ni3 Pt1 89.57(3) . 19_656
Ni7 Ni3 Pt1 58.37(3) 19_656 19_656
Ni5 Ni3 Pt1 86.34(3) 22_565 19_656
Ni6 Ni3 Pt1 56.63(3) 19_656 19_656
Ni4 Ni3 Pt1 116.73(4) 22_565 19_656
Pt1 Ni3 Pt1 60.93(2) . 19_656
C22 Ni3 Pt1 110.1(2) . 22_565
C25 Ni3 Pt1 139.8(2) . 22_565
Ni6 Ni3 Pt1 89.57(3) . 22_565
Ni4 Ni3 Pt1 119.37(4) . 22_565
Ni7 Ni3 Pt1 86.60(3) 19_656 22_565
Ni5 Ni3 Pt1 57.90(3) 22_565 22_565
Ni6 Ni3 Pt1 116.92(4) 19_656 22_565
Ni4 Ni3 Pt1 56.44(3) 22_565 22_565
Pt1 Ni3 Pt1 60.76(2) . 22_565
Pt1 Ni3 Pt1 60.29(2) 19_656 22_565
C21 Ni4 C25 104.1(3) . .
C21 Ni4 Ni6 133.2(3) . .
C25 Ni4 Ni6 50.9(2) . .
C21 Ni4 Ni3 139.2(3) . .
C25 Ni4 Ni3 49.8(2) . .
Ni6 Ni4 Ni3 60.17(3) . .
C21 Ni4 Pt1 155.6(2) . .
C25 Ni4 Pt1 99.4(2) . .
Ni6 Ni4 Pt1 60.39(3) . .
Ni3 Ni4 Pt1 63.28(3) . .
C21 Ni4 Ni6 94.3(3) . 19_656
C25 Ni4 Ni6 92.4(2) . 19_656
Ni6 Ni4 Ni6 121.72(4) . 19_656
Ni3 Ni4 Ni6 61.63(3) . 19_656
Pt1 Ni4 Ni6 91.01(3) . 19_656
C21 Ni4 Ni8 88.0(3) . .
C25 Ni4 Ni8 95.8(2) . .
Ni6 Ni4 Ni8 61.46(3) . .
Ni3 Ni4 Ni8 121.28(4) . .
Pt1 Ni4 Ni8 83.26(3) . .
Ni6 Ni4 Ni8 170.65(5) 19_656 .
C21 Ni4 Ni3 100.3(2) . 19_656
C25 Ni4 Ni3 142.1(2) . 19_656
Ni6 Ni4 Ni3 123.52(4) . 19_656
Ni3 Ni4 Ni3 93.23(4) . 19_656
Pt1 Ni4 Ni3 63.16(3) . 19_656
Ni6 Ni4 Ni3 57.01(3) 19_656 19_656
Ni8 Ni4 Ni3 113.67(4) . 19_656
C21 Ni4 Ni5 97.0(2) . .
C25 Ni4 Ni5 143.1(2) . .
Ni6 Ni4 Ni5 92.81(4) . .
Ni3 Ni4 Ni5 122.67(4) . .
Pt1 Ni4 Ni5 59.46(3) . .
Ni6 Ni4 Ni5 115.96(4) 19_656 .
Ni8 Ni4 Ni5 54.71(3) . .
Ni3 Ni4 Ni5 58.96(3) 19_656 .
C26 Ni5 C23 96.4(3) . 10_655
C26 Ni5 C22 97.0(3) . 19_656
C23 Ni5 C22 91.7(3) 10_655 19_656
C26 Ni5 Ni7 129.3(2) . 10_655
C23 Ni5 Ni7 52.2(2) 10_655 10_655
C22 Ni5 Ni7 53.35(19) 19_656 10_655
C26 Ni5 Ni8 51.2(2) . .
C23 Ni5 Ni8 123.2(2) 10_655 .
C22 Ni5 Ni8 131.5(2) 19_656 .
Ni7 Ni5 Ni8 174.75(5) 10_655 .
C26 Ni5 Pt1 137.0(2) . .
C23 Ni5 Pt1 116.0(2) 10_655 .
C22 Ni5 Pt1 108.7(2) 19_656 .
Ni7 Ni5 Pt1 93.50(4) 10_655 .
Ni8 Ni5 Pt1 86.51(4) . .
C26 Ni5 Ni1 132.4(2) . .
C23 Ni5 Ni1 51.4(2) 10_655 .
C22 Ni5 Ni1 115.4(2) 19_656 .
Ni7 Ni5 Ni1 62.66(3) 10_655 .
Ni8 Ni5 Ni1 112.77(4) . .
Pt1 Ni5 Ni1 65.26(4) . .
C26 Ni5 Ni3 129.4(2) . 19_656
C23 Ni5 Ni3 114.1(2) 10_655 19_656
C22 Ni5 Ni3 45.8(2) 19_656 19_656
Ni7 Ni5 Ni3 61.96(3) 10_655 19_656
Ni8 Ni5 Ni3 122.39(4) . 19_656
Pt1 Ni5 Ni3 63.04(3) . 19_656
Ni1 Ni5 Ni3 97.76(4) . 19_656
C26 Ni5 Ni4 91.0(2) . .
C23 Ni5 Ni4 172.6(2) 10_655 .
C22 Ni5 Ni4 86.98(19) 19_656 .
Ni7 Ni5 Ni4 122.08(4) 10_655 .
Ni8 Ni5 Ni4 62.20(3) . .
Pt1 Ni5 Ni4 57.81(3) . .
Ni1 Ni5 Ni4 122.95(5) . .
Ni3 Ni5 Ni4 60.19(3) 19_656 .
C26 Ni5 Ni7 95.9(2) . .
C23 Ni5 Ni7 92.3(2) 10_655 .
C22 Ni5 Ni7 166.0(2) 19_656 .
Ni7 Ni5 Ni7 120.51(5) 10_655 .
Ni8 Ni5 Ni7 55.29(3) . .
Pt1 Ni5 Ni7 57.59(3) . .
Ni1 Ni5 Ni7 58.10(3) . .
Ni3 Ni5 Ni7 120.62(4) 19_656 .
Ni4 Ni5 Ni7 87.31(4) . .
C27 Ni6 C25 101.2(3) . .
C27 Ni6 Ni4 131.8(2) . .
C25 Ni6 Ni4 50.9(2) . .
C27 Ni6 Ni3 136.4(2) . .
C25 Ni6 Ni3 49.8(2) . .
Ni4 Ni6 Ni3 60.18(3) . .
C27 Ni6 Pt1 158.7(3) . .
C25 Ni6 Pt1 99.4(2) . .
Ni4 Ni6 Pt1 60.33(3) . .
Ni3 Ni6 Pt1 63.26(3) . .
C27 Ni6 Ni8 88.9(2) . .
C25 Ni6 Ni8 96.0(2) . .
Ni4 Ni6 Ni8 61.76(3) . .
Ni3 Ni6 Ni8 121.59(4) . .
Pt1 Ni6 Ni8 83.39(3) . .
C27 Ni6 Ni4 93.9(2) . 22_565
C25 Ni6 Ni4 92.7(2) . 22_565
Ni4 Ni6 Ni4 121.70(4) . 22_565
Ni3 Ni6 Ni4 61.64(3) . 22_565
Pt1 Ni6 Ni4 90.69(3) . 22_565
Ni8 Ni6 Ni4 170.13(5) . 22_565
C27 Ni6 Ni3 102.8(2) . 22_565
C25 Ni6 Ni3 142.2(2) . 22_565
Ni4 Ni6 Ni3 123.12(4) . 22_565
Ni3 Ni6 Ni3 93.24(4) . 22_565
Pt1 Ni6 Ni3 62.81(3) . 22_565
Ni8 Ni6 Ni3 113.14(4) . 22_565
Ni4 Ni6 Ni3 57.01(3) 22_565 22_565
C27 Ni6 Ni7 100.0(2) . .
C25 Ni6 Ni7 143.2(2) . .
Ni4 Ni6 Ni7 92.89(4) . .
Ni3 Ni6 Ni7 122.65(4) . .
Pt1 Ni6 Ni7 59.47(3) . .
Ni8 Ni6 Ni7 54.69(3) . .
Ni4 Ni6 Ni7 115.46(4) 22_565 .
Ni3 Ni6 Ni7 58.45(3) 22_565 .
C24 Ni7 C23 96.0(3) . .
C24 Ni7 C22 96.0(3) . 22_565
C23 Ni7 C22 92.9(3) . 22_565
C24 Ni7 Ni5 129.0(2) . 7_564
C23 Ni7 Ni5 51.9(2) . 7_564
C22 Ni7 Ni5 55.1(2) 22_565 7_564
C24 Ni7 Ni8 51.9(2) . .
C23 Ni7 Ni8 122.8(2) . .
C22 Ni7 Ni8 130.8(2) 22_565 .
Ni5 Ni7 Ni8 173.78(5) 7_564 .
C24 Ni7 Pt1 137.7(2) . .
C23 Ni7 Pt1 115.5(2) . .
C22 Ni7 Pt1 109.1(2) 22_565 .
Ni5 Ni7 Pt1 93.21(4) 7_564 .
Ni8 Ni7 Pt1 86.45(4) . .
C24 Ni7 Ni3 129.5(2) . 22_565
C23 Ni7 Ni3 114.6(2) . 22_565
C22 Ni7 Ni3 46.3(2) 22_565 22_565
Ni5 Ni7 Ni3 62.71(3) 7_564 22_565
Ni8 Ni7 Ni3 122.24(4) . 22_565
Pt1 Ni7 Ni3 62.89(3) . 22_565
C24 Ni7 Ni1 132.1(2) . .
C23 Ni7 Ni1 51.1(2) . .
C22 Ni7 Ni1 116.5(2) 22_565 .
Ni5 Ni7 Ni1 62.09(3) 7_564 .
Ni8 Ni7 Ni1 112.34(4) . .
Pt1 Ni7 Ni1 65.01(4) . .
Ni3 Ni7 Ni1 97.86(4) 22_565 .
C24 Ni7 Ni6 91.5(2) . .
C23 Ni7 Ni6 172.5(2) . .
C22 Ni7 Ni6 86.9(2) 22_565 .
Ni5 Ni7 Ni6 122.90(4) 7_564 .
Ni8 Ni7 Ni6 61.92(3) . .
Pt1 Ni7 Ni6 57.72(3) . .
Ni3 Ni7 Ni6 60.32(3) 22_565 .
Ni1 Ni7 Ni6 122.56(5) . .
C24 Ni7 Ni5 96.4(2) . .
C23 Ni7 Ni5 91.6(2) . .
C22 Ni7 Ni5 166.3(2) 22_565 .
Ni5 Ni7 Ni5 119.49(5) 7_564 .
Ni8 Ni7 Ni5 55.34(3) . .
Pt1 Ni7 Ni5 57.44(3) . .
Ni3 Ni7 Ni5 120.33(4) 22_565 .
Ni1 Ni7 Ni5 57.63(3) . .
Ni6 Ni7 Ni5 86.98(4) . .
C28 Ni8 C26 102.7(3) . .
C28 Ni8 C24 103.1(3) . .
C26 Ni8 C24 109.7(3) . .
C28 Ni8 Ni7 145.5(3) . .
C26 Ni8 Ni7 106.2(2) . .
C24 Ni8 Ni7 49.2(2) . .
C28 Ni8 Ni5 145.1(3) . .
C26 Ni8 Ni5 49.3(2) . .
C24 Ni8 Ni5 106.1(2) . .
Ni7 Ni8 Ni5 69.38(4) . .
C28 Ni8 Ni6 103.1(3) . .
C26 Ni8 Ni6 142.0(2) . .
C24 Ni8 Ni6 90.9(2) . .
Ni7 Ni8 Ni6 63.39(3) . .
Ni5 Ni8 Ni6 95.17(4) . .
C28 Ni8 Ni4 103.0(3) . .
C26 Ni8 Ni4 90.4(2) . .
C24 Ni8 Ni4 142.3(2) . .
Ni7 Ni8 Ni4 95.25(4) . .
Ni5 Ni8 Ni4 63.09(3) . .
Ni6 Ni8 Ni4 56.78(3) . .
O7 C21 Ni4 177.8(7) . .
O1 C22 Ni3 140.0(6) . .
O1 C22 Ni7 129.0(6) . 19_656
Ni3 C22 Ni7 82.4(3) . 19_656
O1 C22 Ni5 127.4(5) . 22_565
Ni3 C22 Ni5 81.9(3) . 22_565
Ni7 C22 Ni5 71.6(2) 19_656 22_565
O9 C23 Ni5 134.9(6) . 7_564
O9 C23 Ni7 134.7(6) . .
Ni5 C23 Ni7 75.9(3) 7_564 .
O9 C23 Ni1 128.7(6) . .
Ni5 C23 Ni1 80.5(3) 7_564 .
Ni7 C23 Ni1 80.8(3) . .
O5 C24 Ni7 144.4(6) . .
O5 C24 Ni8 136.8(6) . .
Ni7 C24 Ni8 78.8(3) . .
O2 C25 Ni3 135.4(6) . .
O2 C25 Ni6 131.0(5) . .
Ni3 C25 Ni6 79.4(3) . .
O2 C25 Ni4 131.5(5) . .
Ni3 C25 Ni4 79.4(3) . .
Ni6 C25 Ni4 78.3(3) . .
O6 C26 Ni5 143.4(6) . .
O6 C26 Ni8 137.0(6) . .
Ni5 C26 Ni8 79.5(3) . .
O3 C27 Ni6 179.5(8) . .
O4 C28 Ni8 177.2(8) . .
C33 N1 C31 112.9(7) . .
C33 N1 C32 110.1(8) . .
C31 N1 C32 112.7(7) . .
C33 N1 C34 108.0(8) . .
C31 N1 C34 108.6(8) . .
C32 N1 C34 104.1(8) . .
N2 C29 C30 180.0(9) . .
C35 C35 C35 113.4(11) 21_666 17_666

loop_
_geom_bond_atom_site_label_1
_geom_bond_atom_site_label_2
_geom_bond_distance
_geom_bond_site_symmetry_2
Pt1 Ni4 2.5236(9) .
Pt1 Ni6 2.5250(9) .
Pt1 Ni5 2.5684(9) .
Pt1 Ni7 2.5725(9) .
Pt1 Ni3 2.6405(9) .
Pt1 Ni3 2.6894(9) 22_565
Pt1 Ni3 2.7022(9) 19_656
Pt1 Pt1 2.7026(5) 19_656
Pt1 Pt1 2.7026(5) 22_565
Pt1 Pt1 2.7076(5) 10_655
Pt1 Pt1 2.7076(5) 7_564
Pt1 Ni1 2.7809(12) .
Ni1 C23 2.052(7) 7_564
Ni1 C23 2.052(7) 10_655
Ni1 C23 2.052(7) .
Ni1 Ni5 2.5886(9) 10_655
Ni1 Ni5 2.5887(9) .
Ni1 Ni5 2.5887(9) 7_564
Ni1 Ni7 2.6021(9) 10_655
Ni1 Ni7 2.6022(9) 7_564
Ni1 Ni7 2.6022(9) .
Ni1 Pt1 2.7809(12) 10_655
Ni1 Pt1 2.7809(12) 7_564
Ni3 C22 1.883(7) .
Ni3 C25 1.952(7) .
Ni3 Ni6 2.5101(12) .
Ni3 Ni4 2.5102(12) .
Ni3 Ni7 2.5828(12) 19_656
Ni3 Ni5 2.6005(12) 22_565
Ni3 Ni6 2.6332(12) 19_656
Ni3 Ni4 2.6335(12) 22_565
Ni3 Pt1 2.6893(9) 19_656
Ni3 Pt1 2.7022(9) 22_565
Ni4 C21 1.765(8) .
Ni4 C25 1.978(7) .
Ni4 Ni6 2.4968(12) .
Ni4 Ni6 2.6263(12) 19_656
Ni4 Ni8 2.6295(13) .
Ni4 Ni3 2.6335(12) 19_656
Ni4 Ni5 2.6506(12) .
Ni5 C26 1.870(8) .
Ni5 C23 1.954(8) 10_655
Ni5 C22 2.080(7) 19_656
Ni5 Ni7 2.4066(12) 10_655
Ni5 Ni8 2.4264(13) .
Ni5 Ni3 2.6005(12) 19_656
Ni5 Ni7 2.7609(12) .
Ni6 C27 1.766(8) .
Ni6 C25 1.978(7) .
Ni6 Ni8 2.6219(12) .
Ni6 Ni4 2.6264(12) 22_565
Ni6 Ni3 2.6332(12) 22_565
Ni6 Ni7 2.6568(12) .
Ni7 C24 1.872(7) .
Ni7 C23 1.962(7) .
Ni7 C22 2.035(7) 22_565
Ni7 Ni5 2.4067(12) 7_564
Ni7 Ni8 2.4250(12) .
Ni7 Ni3 2.5828(12) 22_565
Ni8 C28 1.772(9) .
Ni8 C26 1.922(8) .
Ni8 C24 1.945(8) .
O1 C22 1.175(9) .
O2 C25 1.181(8) .
O6 C26 1.159(9) .
O7 C21 1.136(9) .
O5 C24 1.157(9) .
O3 C27 1.136(9) .
C22 Ni7 2.035(7) 19_656
C22 Ni5 2.080(7) 22_565
C23 O9 1.167(9) .
C23 Ni5 1.954(8) 7_564
O4 C28 1.142(9) .
N1 C33 1.452(11) .
N1 C31 1.456(10) .
N1 C32 1.458(12) .
N1 C34 1.514(12) .
N2 C29 1.13(2) .
C29 C30 1.47(3) .
C35 C35 1.546(16) 21_666
C35 C35 1.546(17) 17_666
